data_7242758
loop_
_publ_author_name
'Majee, Prakash'
'Singha, Debal Kanti'
'Daga, Pooja'
'Hui, Sayani'
'Mahata, Partha'
'Mondal, Sudip Kumar'

_publ_section_title
;
 Photophysical studies of a room temperature phosphorescent Cd(ii) based
 MOF and its application towards ratiometric detection of Hg2+ ions in
 water
;
_journal_issue 23
_journal_name_full CrystEngComm
_journal_page_first 4160
_journal_page_last 4168
_journal_paper_doi 10.1039/D1CE00333J
_journal_volume 23
_journal_year 2021
_chemical_formula_sum 'C11 H7 Cd N O5 S'
_chemical_formula_weight 377.64
_chemical_name_common 'Cadmium-organic Compound'
_space_group_crystal_system monoclinic
_space_group_IT_number 14
_space_group_name_Hall '-P 2yn'
_space_group_name_H-M_alt 'P 1 21/n 1'
_atom_sites_solution_hydrogens geom
_audit_creation_method SHELXL-2018/3
_audit_update_record
;
2020-08-02 deposited with the CCDC.	2021-04-28 downloaded from the CCDC.
;
_cell_angle_alpha 90
_cell_angle_beta 92.005(3)
_cell_angle_gamma 90
_cell_formula_units_Z 4
_cell_length_a 3.8289(4)
_cell_length_b 17.8979(17)
_cell_length_c 16.8534(16)
_cell_measurement_reflns_used 2502
_cell_measurement_temperature 273(2)
_cell_measurement_theta_max 27.027
_cell_measurement_theta_min 2.276
_cell_volume 1154.2(2)
_computing_cell_refinement 'SAINT (Bruker, 2000)'
_computing_data_collection 'SMART (Bruker, 2000)'
_computing_data_reduction SAINT
_computing_molecular_graphics 'Ortep-3 for Windows (Farrugia, 1999) and CAMERON (Watkin et al., 1993)'
_computing_publication_material 'PLATON (Spek, 2003)'
_computing_structure_refinement 'SHELXL-2018/3 (Sheldrick, 2018)'
_computing_structure_solution 'SHELXT 2014/5 (Sheldrick, 2014)'
_diffrn_ambient_temperature 273(2)
_diffrn_measured_fraction_theta_full 0.999
_diffrn_measured_fraction_theta_max 0.995
_diffrn_measurement_device_type 'Bruker SMART CCD area detector'
_diffrn_measurement_method '\f and \w scans'
_diffrn_radiation_type MoK\a
_diffrn_radiation_wavelength 0.71073
_diffrn_reflns_av_R_equivalents 0.0607
_diffrn_reflns_av_unetI/netI 0.0331
_diffrn_reflns_Laue_measured_fraction_full 0.999
_diffrn_reflns_Laue_measured_fraction_max 0.995
_diffrn_reflns_limit_h_max 4
_diffrn_reflns_limit_h_min -4
_diffrn_reflns_limit_k_max 22
_diffrn_reflns_limit_k_min -22
_diffrn_reflns_limit_l_max 21
_diffrn_reflns_limit_l_min -21
_diffrn_reflns_number 16025
_diffrn_reflns_point_group_measured_fraction_full 0.999
_diffrn_reflns_point_group_measured_fraction_max 0.995
_diffrn_reflns_theta_full 25.242
_diffrn_reflns_theta_max 27.027
_diffrn_reflns_theta_min 2.276
_diffrn_source 'fine-focus sealed tube'
_exptl_absorpt_coefficient_mu 2.088
_exptl_absorpt_correction_T_max 0.903
_exptl_absorpt_correction_T_min 0.851
_exptl_absorpt_correction_type multi-scan
_exptl_absorpt_process_details '(SADABS; Sheldrick, 1996)'
_exptl_crystal_colour 'Light Yellow'
_exptl_crystal_density_diffrn 2.173
_exptl_crystal_description 'Needle Shaped'
_exptl_crystal_F_000 736
_exptl_crystal_size_max 0.080
_exptl_crystal_size_mid 0.070
_exptl_crystal_size_min 0.050
_refine_diff_density_max 1.091
_refine_diff_density_min -1.442
_refine_diff_density_rms 0.430
_refine_ls_extinction_method none
_refine_ls_goodness_of_fit_ref 1.361
_refine_ls_hydrogen_treatment constr
_refine_ls_matrix_type full
_refine_ls_number_parameters 172
_refine_ls_number_reflns 2502
_refine_ls_number_restraints 0
_refine_ls_restrained_S_all 1.361
_refine_ls_R_factor_all 0.0378
_refine_ls_R_factor_gt 0.0331
_refine_ls_shift/su_max 0.001
_refine_ls_shift/su_mean 0.000
_refine_ls_structure_factor_coef Fsqd
_refine_ls_weighting_details 'w=1/[\s^2^(Fo^2^)+(0.0599P)^2^+0.5657P] where P=(Fo^2^+2Fc^2^)/3'
_refine_ls_weighting_scheme calc
_refine_ls_wR_factor_gt 0.1063
_refine_ls_wR_factor_ref 0.1171
_reflns_Friedel_coverage 0.000
_reflns_number_gt 2330
_reflns_number_total 2502
_reflns_threshold_expression 'I > 2\s(I)'
_cod_data_source_file d1ce00333j2.cif
_cod_data_source_block shelx
_cod_depositor_comments 'Adding full bibliography for 7242758.cif.'
_cod_original_sg_symbol_H-M 'P 21/n'
_cod_database_code 7242758
_shelx_shelxl_version_number 2018/3
_shelx_space_group_comment
;
The symmetry employed for this shelxl refinement is uniquely defined
by the following loop, which should always be used as a source of
symmetry information in preference to the above space-group names.
They are only intended as comments.
;
_shelx_estimated_absorpt_t_min 0.851
_shelx_estimated_absorpt_t_max 0.903

loop_
_space_group_symop_operation_xyz
'x, y, z'
'-x+1/2, y+1/2, -z+1/2'
'-x, -y, -z'
'x-1/2, -y-1/2, z-1/2'

loop_
_atom_site_label
_atom_site_type_symbol
_atom_site_fract_x
_atom_site_fract_y
_atom_site_fract_z
_atom_site_U_iso_or_equiv
_atom_site_adp_type
_atom_site_occupancy
_atom_site_site_symmetry_order
_atom_site_calc_flag
_atom_site_refinement_flags_posn
_atom_site_refinement_flags_adp
_atom_site_refinement_flags_occupancy
_atom_site_disorder_assembly
_atom_site_disorder_group
Cd1 Cd 0.34339(8) 0.36677(2) 0.33709(2) 0.02663(15) Uani 1 1 d . . . . .
S1 S -0.1147(2) 0.44653(5) 0.40238(5) 0.0229(2) Uani 1 1 d . . . . .
O5 O 0.7672(7) 0.20227(14) 0.55330(15) 0.0236(6) Uani 1 1 d . . . . .
O1 O 0.4823(8) 0.29892(16) 0.44994(18) 0.0339(7) Uani 1 1 d . . . . .
O3 O 0.7346(9) 0.18977(17) 0.71383(17) 0.0342(7) Uani 1 1 d . . . . .
O4 O 0.9864(9) 0.07858(18) 0.71156(18) 0.0374(7) Uani 1 1 d . . . . .
O2 O 0.7965(10) 0.25741(19) 0.35276(17) 0.0421(8) Uani 1 1 d . . . . .
H2 H 0.955379 0.232662 0.321576 0.051 Uiso 1 1 calc R U . . .
N1 N -0.2567(10) 0.67318(19) 0.2921(2) 0.0351(8) Uani 1 1 d . . . . .
C10 C -0.1046(13) 0.6198(2) 0.2493(3) 0.0332(9) Uani 1 1 d . . . . .
H10 H -0.033963 0.630545 0.198264 0.040 Uiso 1 1 calc R U . . .
C8 C -0.3038(11) 0.5914(2) 0.4005(3) 0.0287(8) Uani 1 1 d . . . . .
H8 H -0.369982 0.583157 0.452324 0.034 Uiso 1 1 calc R U . . .
C5 C 0.9019(10) 0.14053(19) 0.5909(2) 0.0220(8) Uani 1 1 d . . . . .
C6 C 0.8699(11) 0.1360(2) 0.6781(2) 0.0244(8) Uani 1 1 d . . . . .
C11 C -0.0522(10) 0.5492(2) 0.2802(2) 0.0269(8) Uani 1 1 d . . . . .
H11 H 0.050641 0.512228 0.250127 0.032 Uiso 1 1 calc R U . . .
C9 C -0.3521(12) 0.6607(2) 0.3659(3) 0.0352(10) Uani 1 1 d . . . . .
H9 H -0.452373 0.699065 0.394534 0.042 Uiso 1 1 calc R U . . .
C2 C 0.8336(10) 0.1942(2) 0.4749(2) 0.0240(8) Uani 1 1 d . . . . .
C1 C 0.6960(11) 0.2547(2) 0.4220(2) 0.0265(8) Uani 1 1 d . . . . .
C7 C -0.1549(9) 0.5338(2) 0.3571(2) 0.0204(7) Uani 1 1 d . . . . .
C3 C 1.0054(12) 0.1296(2) 0.4625(3) 0.0293(9) Uani 1 1 d . . . . .
H3 H 1.079201 0.111556 0.414112 0.035 Uiso 1 1 calc R U . . .
C4 C 1.0511(11) 0.0948(2) 0.5376(2) 0.0276(8) Uani 1 1 d . . . . .
H4 H 1.161629 0.049444 0.548280 0.033 Uiso 1 1 calc R U . . .

loop_
_atom_site_aniso_label
_atom_site_aniso_U_11
_atom_site_aniso_U_22
_atom_site_aniso_U_33
_atom_site_aniso_U_23
_atom_site_aniso_U_13
_atom_site_aniso_U_12
Cd1 0.0364(2) 0.0263(2) 0.0172(2) 0.00147(9) -0.00041(13) 0.00757(11)
S1 0.0292(5) 0.0174(4) 0.0220(4) 0.0021(3) 0.0001(4) 0.0024(3)
O5 0.0367(15) 0.0162(12) 0.0180(12) 0.0033(9) 0.0029(11) 0.0039(11)
O1 0.0416(17) 0.0262(15) 0.0337(16) 0.0114(12) -0.0008(13) 0.0044(13)
O3 0.0545(19) 0.0297(15) 0.0186(13) -0.0001(12) 0.0049(13) 0.0033(14)
O4 0.0495(18) 0.0363(16) 0.0262(15) 0.0138(13) 0.0010(13) 0.0076(14)
O2 0.078(2) 0.0322(17) 0.0163(13) 0.0023(12) 0.0016(14) 0.0008(16)
N1 0.044(2) 0.0207(16) 0.040(2) 0.0045(15) -0.0006(17) 0.0035(15)
C10 0.042(2) 0.028(2) 0.030(2) 0.0064(17) 0.0042(18) 0.0018(18)
C8 0.033(2) 0.0260(19) 0.027(2) -0.0051(16) 0.0029(16) 0.0043(16)
C5 0.0273(18) 0.0185(17) 0.0201(19) 0.0039(13) -0.0001(15) 0.0031(14)
C6 0.0270(19) 0.027(2) 0.0193(19) 0.0047(14) -0.0004(15) -0.0033(14)
C11 0.0302(19) 0.0246(19) 0.0262(19) -0.0013(15) 0.0034(16) 0.0025(15)
C9 0.043(2) 0.024(2) 0.038(2) -0.0084(18) -0.0039(19) 0.0077(18)
C2 0.0314(19) 0.0240(18) 0.0168(17) 0.0039(14) 0.0034(14) -0.0022(15)
C1 0.039(2) 0.0174(17) 0.0226(18) 0.0034(14) -0.0063(16) -0.0072(16)
C7 0.0194(16) 0.0192(17) 0.0224(16) -0.0016(14) -0.0028(13) 0.0005(13)
C3 0.036(2) 0.029(2) 0.022(2) -0.0017(15) 0.0054(17) 0.0039(16)
C4 0.033(2) 0.0224(18) 0.027(2) 0.0007(15) 0.0021(16) 0.0065(15)

loop_
_atom_type_symbol
_atom_type_description
_atom_type_scat_dispersion_real
_atom_type_scat_dispersion_imag
_atom_type_scat_source
C C 0.0033 0.0016 'International Tables Vol C Tables 4.2.6.8 and 6.1.1.4'
H H 0.0000 0.0000 'International Tables Vol C Tables 4.2.6.8 and 6.1.1.4'
N N 0.0061 0.0033 'International Tables Vol C Tables 4.2.6.8 and 6.1.1.4'
O O 0.0106 0.0060 'International Tables Vol C Tables 4.2.6.8 and 6.1.1.4'
S S 0.1246 0.1234 'International Tables Vol C Tables 4.2.6.8 and 6.1.1.4'
Cd Cd -0.8075 1.2024 'International Tables Vol C Tables 4.2.6.8 and 6.1.1.4'

loop_
_geom_angle_atom_site_label_1
_geom_angle_atom_site_label_2
_geom_angle_atom_site_label_3
_geom_angle
_geom_angle_site_symmetry_1
_geom_angle_site_symmetry_3
_geom_angle_publ_flag
O1 Cd1 O3 122.35(11) . 4_565 ?
O1 Cd1 O4 152.32(12) . 4_565 ?
O3 Cd1 O4 55.54(10) 4_565 4_565 ?
O1 Cd1 S1 94.68(8) . . ?
O3 Cd1 S1 121.62(9) 4_565 . ?
O4 Cd1 S1 109.47(8) 4_565 . ?
O1 Cd1 O2 52.45(10) . . ?
O3 Cd1 O2 82.12(10) 4_565 . ?
O4 Cd1 O2 102.79(11) 4_565 . ?
S1 Cd1 O2 147.10(7) . . ?
O1 Cd1 C6 142.99(11) . 4_565 ?
O3 Cd1 C6 27.87(11) 4_565 4_565 ?
O4 Cd1 C6 27.67(11) 4_565 4_565 ?
S1 Cd1 C6 119.55(9) . 4_565 ?
O2 Cd1 C6 92.22(10) . 4_565 ?
O1 Cd1 S1 77.98(8) . 1_655 ?
O3 Cd1 S1 134.21(8) 4_565 1_655 ?
O4 Cd1 S1 87.05(8) 4_565 1_655 ?
S1 Cd1 S1 93.34(3) . 1_655 ?
O2 Cd1 S1 81.86(8) . 1_655 ?
C6 Cd1 S1 111.02(9) 4_565 1_655 ?
C7 S1 Cd1 111.43(13) . . ?
C7 S1 Cd1 103.81(12) . 1_455 ?
Cd1 S1 Cd1 93.34(3) . 1_455 ?
C2 O5 C5 106.5(3) . . ?
C1 O1 Cd1 99.2(2) . . ?
C6 O3 Cd1 91.8(2) . 4_666 ?
C6 O4 Cd1 88.5(3) . 4_666 ?
C1 O2 Cd1 84.2(3) . . ?
C1 O2 H2 137.9 . . ?
Cd1 O2 H2 137.9 . . ?
C9 N1 C10 121.5(4) . . ?
N1 C10 C11 120.6(4) . . ?
N1 C10 H10 119.7 . . ?
C11 C10 H10 119.7 . . ?
C9 C8 C7 119.5(4) . . ?
C9 C8 H8 120.2 . . ?
C7 C8 H8 120.2 . . ?
C4 C5 O5 110.0(3) . . ?
C4 C5 C6 132.5(3) . . ?
O5 C5 C6 117.5(3) . . ?
O4 C6 O3 124.1(4) . . ?
O4 C6 C5 116.9(3) . . ?
O3 C6 C5 119.0(3) . . ?
O4 C6 Cd1 63.8(2) . 4_666 ?
O3 C6 Cd1 60.3(2) . 4_666 ?
C5 C6 Cd1 176.7(3) . 4_666 ?
C10 C11 C7 119.4(4) . . ?
C10 C11 H11 120.3 . . ?
C7 C11 H11 120.3 . . ?
N1 C9 C8 120.7(4) . . ?
N1 C9 H9 119.7 . . ?
C8 C9 H9 119.7 . . ?
C3 C2 O5 110.5(3) . . ?
C3 C2 C1 134.0(4) . . ?
O5 C2 C1 115.5(3) . . ?
O1 C1 O2 124.0(4) . . ?
O1 C1 C2 117.5(4) . . ?
O2 C1 C2 118.5(4) . . ?
C11 C7 C8 118.2(3) . . ?
C11 C7 S1 124.1(3) . . ?
C8 C7 S1 117.6(3) . . ?
C2 C3 C4 106.5(4) . . ?
C2 C3 H3 126.8 . . ?
C4 C3 H3 126.8 . . ?
C5 C4 C3 106.5(3) . . ?
C5 C4 H4 126.7 . . ?
C3 C4 H4 126.7 . . ?

loop_
_geom_bond_atom_site_label_1
_geom_bond_atom_site_label_2
_geom_bond_distance
_geom_bond_site_symmetry_2
_geom_bond_publ_flag
Cd1 O1 2.303(3) . ?
Cd1 O3 2.335(3) 4_565 ?
Cd1 O4 2.411(3) 4_565 ?
Cd1 S1 2.5417(10) . ?
Cd1 O2 2.623(4) . ?
Cd1 C6 2.686(4) 4_565 ?
Cd1 S1 2.7194(10) 1_655 ?
S1 C7 1.742(4) . ?
O5 C2 1.361(4) . ?
O5 C5 1.366(4) . ?
O1 C1 1.243(5) . ?
O3 C6 1.256(5) . ?
O4 C6 1.248(5) . ?
O2 C1 1.243(5) . ?
O2 H2 0.9300 . ?
N1 C9 1.327(6) . ?
N1 C10 1.342(6) . ?
C10 C11 1.379(5) . ?
C10 H10 0.9300 . ?
C8 C9 1.380(6) . ?
C8 C7 1.398(5) . ?
C8 H8 0.9300 . ?
C5 C4 1.356(6) . ?
C5 C6 1.481(5) . ?
C11 C7 1.394(5) . ?
C11 H11 0.9300 . ?
C9 H9 0.9300 . ?
C2 C3 1.351(5) . ?
C2 C1 1.486(5) . ?
C3 C4 1.417(6) . ?
C3 H3 0.9300 . ?
C4 H4 0.9300 . ?
